data_4102358
loop_
_publ_author_name
'Almaz S. Jalilov'
'Gaoquan Li'
'Stephen F. Nelsen'
'Ilia A. Guzei'
'Qin Wu'

_publ_contact_author_address
;
Department of Chemistry
University of Wisconsin-Madison
1101 University Ave
Madison, WI  53706
USA
;
_publ_contact_author_email iguzei@chem.wisc.edu
_publ_contact_author_fax 608-262-0381
_publ_contact_author_name
;
Guzei, Ilia A. 
;
_publ_contact_author_phone 608-263-4694
_publ_section_title
;
 Solution and Solid-State Studies of Doubly Trimethylene-Bridged
 Tetraalkyl p-Phenylenediamine Diradical Dication Conformations
;
_journal_name_full 'Journal of the American Chemical Society'
_journal_page_first 6176
_journal_page_last 6182
_journal_paper_doi 10.1021/ja100322k
_journal_volume 132
_journal_year 2010
_chemical_formula_moiety 'C16 H25 Cl8 N3 Sb'
_chemical_formula_sum 'C16 H25 Cl8 N3 Sb'
_chemical_formula_weight 664.74
_chemical_name_systematic
; 
 ? 
;
_space_group_IT_number 2
_symmetry_cell_setting triclinic
_symmetry_Int_Tables_number 2
_symmetry_space_group_name_Hall '-P 1'
_symmetry_space_group_name_H-M 'P -1'
_atom_sites_solution_hydrogens geom
_atom_sites_solution_primary direct
_atom_sites_solution_secondary difmap
_audit_creation_method
;
manual editing of the CIF file 
created by SHELXTL Ver. 6.10
and processed with modiCIfer-03272007. 
;
_cell_angle_alpha 72.189(7)
_cell_angle_beta 89.358(10)
_cell_angle_gamma 88.158(7)
_cell_formula_units_Z 2
_cell_length_a 9.6088(9)
_cell_length_b 9.6875(8)
_cell_length_c 14.5497(16)
_cell_measurement_reflns_used 999
_cell_measurement_temperature 100(2)
_cell_measurement_theta_max 69.43
_cell_measurement_theta_min 3.19
_cell_volume 1288.8(2)
_computing_cell_refinement 'SAINT Ver. 7.24A (Bruker-AXS, 2007)'
_computing_data_collection 'APEX2 Ver. 2.1-4 (Bruker-AXS, 2007)'
_computing_data_reduction 'SAINT Ver. 7.24A'
_computing_molecular_graphics SHELXTL
_computing_publication_material SHELXTL
_computing_structure_refinement SHELXTL
_computing_structure_solution 'SHELXTL (Sheldrick, 2008)'
_diffrn_ambient_temperature 100(2)
_diffrn_measured_fraction_theta_full 0.949
_diffrn_measured_fraction_theta_max 0.932
_diffrn_measurement_device_type 'Bruker SMART APEX2 area detector'
_diffrn_measurement_method '0.50\% \w and 0.5 \% \f scans'
_diffrn_radiation_monochromator graphite
_diffrn_radiation_source 'fine-focus sealed tube'
_diffrn_radiation_type Cu-K\a
_diffrn_radiation_wavelength 1.54178
_diffrn_reflns_av_R_equivalents 0.0000
_diffrn_reflns_av_sigmaI/netI 0.0396
_diffrn_reflns_limit_h_max 11
_diffrn_reflns_limit_h_min -11
_diffrn_reflns_limit_k_max 11
_diffrn_reflns_limit_k_min -10
_diffrn_reflns_limit_l_max 17
_diffrn_reflns_limit_l_min 0
_diffrn_reflns_number 7631
_diffrn_reflns_theta_full 67.00
_diffrn_reflns_theta_max 69.43
_diffrn_reflns_theta_min 3.19
_exptl_absorpt_coefficient_mu 16.200
_exptl_absorpt_correction_T_max 0.3968
_exptl_absorpt_correction_T_min 0.1321
_exptl_absorpt_correction_type multi-scan
_exptl_absorpt_process_details
;
SADABS  (Bruker-AXS, 2007)
;
_exptl_crystal_colour black
_exptl_crystal_density_diffrn 1.713
_exptl_crystal_density_method 'not measured'
_exptl_crystal_description needle
_exptl_crystal_F_000 658
_exptl_crystal_size_max 0.21
_exptl_crystal_size_mid 0.07
_exptl_crystal_size_min 0.07
_refine_diff_density_max 2.434
_refine_diff_density_min -0.635
_refine_diff_density_rms 0.231
_refine_ls_extinction_method none
_refine_ls_goodness_of_fit_ref 1.038
_refine_ls_hydrogen_treatment constr
_refine_ls_matrix_type full
_refine_ls_number_parameters 260
_refine_ls_number_reflns 7653
_refine_ls_number_restraints 154
_refine_ls_restrained_S_all 1.029
_refine_ls_R_factor_all 0.0900
_refine_ls_R_factor_gt 0.0814
_refine_ls_shift/su_max 0.000
_refine_ls_shift/su_mean 0.000
_refine_ls_structure_factor_coef Fsqd
_refine_ls_weighting_details 'calc w=1/[\s^2^(Fo^2^)+(0.1734P)^2^+0.9085P] where P=(Fo^2^+2Fc^2^)/3'
_refine_ls_weighting_scheme calc
_refine_ls_wR_factor_gt 0.2183
_refine_ls_wR_factor_ref 0.2288
_reflns_number_gt 6507
_reflns_number_total 7653
_reflns_threshold_expression I>2\s(I)
_cod_data_source_file ja100322k_si_002.cif
_cod_data_source_block nelsen17
_cod_original_sg_symbol_Hall '-P 1        '
_cod_original_sg_symbol_H-M 'P -1 '
_cod_database_code 4102358

loop_
_symmetry_equiv_pos_as_xyz
'x, y, z'
'-x, -y, -z'

loop_
_atom_site_label
_atom_site_type_symbol
_atom_site_fract_x
_atom_site_fract_y
_atom_site_fract_z
_atom_site_U_iso_or_equiv
_atom_site_adp_type
_atom_site_occupancy
_atom_site_symmetry_multiplicity
_atom_site_calc_flag
_atom_site_refinement_flags
Sb1 Sb 0.0000 0.5000 0.5000 0.0530(2) Uani 1 2 d SU
Cl1 Cl 0.1483(2) 0.4810(3) 0.37321(18) 0.0715(6) Uani 1 1 d U
Cl2 Cl 0.1685(2) 0.6356(2) 0.55077(14) 0.0609(5) Uani 1 1 d U
Cl3 Cl 0.0997(3) 0.2852(2) 0.60392(19) 0.0742(6) Uani 1 1 d U
Sb2 Sb 0.0000 0.0000 1.0000 0.0559(2) Uani 1 2 d SU
Cl4 Cl -0.0795(3) 0.1759(2) 0.85810(16) 0.0732(6) Uani 1 1 d U
Cl5 Cl -0.0017(3) -0.1804(3) 0.92084(18) 0.0763(6) Uani 1 1 d U
Cl6 Cl 0.2332(3) 0.0496(3) 0.95227(18) 0.0806(7) Uani 1 1 d U
N1 N 0.2866(8) 0.0861(8) 0.3309(5) 0.0667(18) Uani 1 1 d U
N2 N 0.5032(7) 0.1240(10) 0.6744(6) 0.0682(18) Uani 1 1 d U
C1 C 0.3347(9) 0.1035(8) 0.4132(6) 0.0588(18) Uani 1 1 d U
C2 C 0.4291(9) 0.2101(10) 0.4168(6) 0.063(2) Uani 1 1 d U
H2 H 0.4591 0.2769 0.3580 0.076 Uiso 1 1 calc R
C3 C 0.4780(9) 0.2208(11) 0.4996(7) 0.067(2) Uani 1 1 d U
H3 H 0.5377 0.2978 0.4980 0.080 Uiso 1 1 calc R
C4 C 0.4440(9) 0.1216(10) 0.5895(7) 0.0619(19) Uani 1 1 d U
C5 C 0.3452(10) 0.0178(10) 0.5883(7) 0.065(2) Uani 1 1 d U
H5 H 0.3169 -0.0498 0.6473 0.077 Uiso 1 1 calc R
C6 C 0.2896(10) 0.0130(10) 0.5037(7) 0.070(2) Uani 1 1 d U
H6 H 0.2183 -0.0534 0.5056 0.084 Uiso 1 1 calc R
C7 C 0.1583(10) 0.0077(10) 0.3311(6) 0.065(2) Uani 1 1 d U
H7B H 0.1632 -0.0861 0.3833 0.078 Uiso 1 1 calc R
H7A H 0.1500 -0.0131 0.2689 0.078 Uiso 1 1 calc R
C8 C 0.0317(11) 0.0942(11) 0.3459(8) 0.075(2) Uani 1 1 d U
H8A H 0.0281 0.1882 0.2954 0.089 Uiso 1 1 calc R
H8B H 0.0369 0.1096 0.4093 0.089 Uiso 1 1 calc R
H8C H -0.0523 0.0411 0.3427 0.089 Uiso 1 1 calc R
C9 C 0.3381(14) 0.1683(12) 0.2354(7) 0.096(3) Uani 1 1 d U
H9B H 0.4087 0.2366 0.2423 0.115 Uiso 1 1 calc R
H9A H 0.2602 0.2256 0.1964 0.115 Uiso 1 1 calc R
C10 C 0.4036(15) 0.0647(16) 0.1828(7) 0.103(4) Uani 1 1 d U
H10A H 0.3314 -0.0021 0.1760 0.124 Uiso 1 1 calc R
H10B H 0.4310 0.1233 0.1170 0.124 Uiso 1 1 calc R
C11 C 0.5803(10) 0.2529(13) 0.6776(7) 0.077(2) Uani 1 1 d U
H11B H 0.6300 0.2295 0.7400 0.092 Uiso 1 1 calc R
H11A H 0.6510 0.2753 0.6255 0.092 Uiso 1 1 calc R
C12 C 0.4896(12) 0.3817(15) 0.6665(10) 0.092(3) Uani 1 1 d U
H12A H 0.4416 0.4069 0.6042 0.110 Uiso 1 1 calc R
H12B H 0.5458 0.4630 0.6692 0.110 Uiso 1 1 calc R
H12C H 0.4207 0.3612 0.7188 0.110 Uiso 1 1 calc R
C13 C 0.4716(13) 0.0243(15) 0.7687(8) 0.095(4) Uani 1 1 d U
H13B H 0.3988 -0.0417 0.7616 0.114 Uiso 1 1 calc R
H13A H 0.4335 0.0802 0.8105 0.114 Uiso 1 1 calc R
C14 C 0.3426(17) 0.6560(18) 0.0137(10) 0.112(4) Uani 1 1 d U
H14A H 0.2720 0.7346 0.0089 0.134 Uiso 1 1 calc R
H14B H 0.3764 0.6675 -0.0526 0.134 Uiso 1 1 calc R
Cl7 Cl 0.4817(5) 0.6888(7) 0.0783(3) 0.1517(19) Uani 1 1 d U
Cl8 Cl 0.2575(7) 0.4957(5) 0.0511(3) 0.1455(17) Uani 1 1 d U
N3 N 0.6861(10) 0.3144(10) 0.2264(6) 0.078(2) Uani 1 1 d U
C15 C 0.7603(11) 0.4046(10) 0.2069(6) 0.068(2) Uani 1 1 d U
C16 C 0.8617(13) 0.5229(13) 0.1816(8) 0.087(3) Uani 1 1 d U
H16A H 0.9396 0.4967 0.1456 0.104 Uiso 1 1 calc R
H16B H 0.8968 0.5375 0.2409 0.104 Uiso 1 1 calc R
H16C H 0.8157 0.6127 0.1418 0.104 Uiso 1 1 calc R

loop_
_atom_site_aniso_label
_atom_site_aniso_U_11
_atom_site_aniso_U_22
_atom_site_aniso_U_33
_atom_site_aniso_U_23
_atom_site_aniso_U_13
_atom_site_aniso_U_12
Sb1 0.0464(4) 0.0445(4) 0.0676(4) -0.0163(3) 0.0024(3) -0.0029(3)
Cl1 0.0585(11) 0.0802(15) 0.0840(14) -0.0369(11) 0.0125(10) -0.0101(11)
Cl2 0.0574(10) 0.0557(11) 0.0693(11) -0.0178(9) 0.0019(9) -0.0108(8)
Cl3 0.0711(13) 0.0491(11) 0.0947(15) -0.0102(10) -0.0158(11) 0.0003(10)
Sb2 0.0566(4) 0.0575(5) 0.0524(4) -0.0142(3) -0.0043(3) -0.0066(3)
Cl4 0.0868(15) 0.0621(12) 0.0643(11) -0.0081(9) -0.0189(10) -0.0111(11)
Cl5 0.0837(15) 0.0764(14) 0.0745(13) -0.0324(11) -0.0199(11) 0.0117(12)
Cl6 0.0619(12) 0.1001(19) 0.0766(14) -0.0214(13) 0.0038(10) -0.0118(12)
N1 0.073(4) 0.050(4) 0.070(4) -0.007(3) -0.022(3) 0.000(3)
N2 0.051(4) 0.097(5) 0.072(4) -0.048(4) 0.012(3) -0.016(4)
C1 0.061(4) 0.041(4) 0.072(4) -0.015(3) -0.020(3) 0.016(3)
C2 0.056(4) 0.059(5) 0.066(4) -0.008(4) -0.009(4) 0.000(4)
C3 0.052(4) 0.079(6) 0.082(4) -0.044(4) 0.010(4) -0.014(4)
C4 0.050(4) 0.072(5) 0.074(4) -0.037(4) 0.008(3) -0.007(4)
C5 0.070(5) 0.056(5) 0.071(4) -0.025(4) -0.002(4) -0.001(4)
C6 0.069(5) 0.058(5) 0.077(4) -0.010(4) -0.030(4) -0.007(4)
C7 0.073(5) 0.053(5) 0.063(4) -0.010(4) -0.022(4) -0.003(3)
C8 0.076(5) 0.063(5) 0.082(6) -0.018(5) -0.026(5) 0.004(4)
C9 0.130(9) 0.074(6) 0.065(4) 0.010(4) -0.038(5) -0.047(6)
C10 0.127(9) 0.130(9) 0.048(4) -0.012(5) -0.004(5) -0.074(8)
C11 0.065(5) 0.100(6) 0.081(6) -0.050(5) 0.010(4) -0.022(4)
C12 0.064(6) 0.117(7) 0.124(9) -0.080(8) 0.014(6) -0.015(5)
C13 0.094(7) 0.138(10) 0.072(5) -0.055(5) 0.024(5) -0.060(7)
C14 0.118(10) 0.119(10) 0.098(9) -0.029(8) -0.017(7) -0.020(8)
Cl7 0.112(3) 0.226(6) 0.131(3) -0.078(4) -0.048(2) 0.042(3)
Cl8 0.207(5) 0.085(2) 0.123(3) -0.001(2) 0.033(3) 0.002(3)
N3 0.084(6) 0.082(6) 0.063(4) -0.014(4) 0.000(4) -0.026(4)
C15 0.077(6) 0.062(5) 0.060(5) -0.009(4) -0.007(4) -0.007(4)
C16 0.083(7) 0.087(7) 0.085(7) -0.015(6) -0.007(5) -0.031(6)

loop_
_atom_type_symbol
_atom_type_description
_atom_type_scat_dispersion_real
_atom_type_scat_dispersion_imag
_atom_type_scat_source
C C 0.0181 0.0091 'International Tables Vol C Tables 4.2.6.8 and 6.1.1.4'
H H 0.0000 0.0000 'International Tables Vol C Tables 4.2.6.8 and 6.1.1.4'
N N 0.0311 0.0180 'International Tables Vol C Tables 4.2.6.8 and 6.1.1.4'
Cl Cl 0.3639 0.7018 'International Tables Vol C Tables 4.2.6.8 and 6.1.1.4'
Sb Sb -0.0562 5.8946 'International Tables Vol C Tables 4.2.6.8 and 6.1.1.4'

loop_
_geom_angle_atom_site_label_1
_geom_angle_atom_site_label_2
_geom_angle_atom_site_label_3
_geom_angle
_geom_angle_site_symmetry_1
_geom_angle_site_symmetry_3
_geom_angle_publ_flag
Cl3 Sb1 Cl3 180.00(12) 2_566 . yes
Cl3 Sb1 Cl1 89.49(10) 2_566 . yes
Cl3 Sb1 Cl1 90.51(10) . . yes
Cl3 Sb1 Cl1 90.51(10) 2_566 2_566 yes
Cl3 Sb1 Cl1 89.49(10) . 2_566 yes
Cl1 Sb1 Cl1 180.000(1) . 2_566 yes
Cl3 Sb1 Cl2 90.41(7) 2_566 . yes
Cl3 Sb1 Cl2 89.59(7) . . yes
Cl1 Sb1 Cl2 90.51(7) . . yes
Cl1 Sb1 Cl2 89.49(7) 2_566 . yes
Cl3 Sb1 Cl2 89.59(7) 2_566 2_566 yes
Cl3 Sb1 Cl2 90.41(7) . 2_566 yes
Cl1 Sb1 Cl2 89.49(7) . 2_566 yes
Cl1 Sb1 Cl2 90.51(7) 2_566 2_566 yes
Cl2 Sb1 Cl2 180.0 . 2_566 yes
Cl4 Sb2 Cl4 180.00(8) 2_557 . yes
Cl4 Sb2 Cl6 90.61(9) 2_557 2_557 yes
Cl4 Sb2 Cl6 89.39(9) . 2_557 yes
Cl4 Sb2 Cl6 89.39(9) 2_557 . yes
Cl4 Sb2 Cl6 90.61(9) . . yes
Cl6 Sb2 Cl6 180.000(1) 2_557 . yes
Cl4 Sb2 Cl5 89.68(8) 2_557 . yes
Cl4 Sb2 Cl5 90.32(8) . . yes
Cl6 Sb2 Cl5 89.69(10) 2_557 . yes
Cl6 Sb2 Cl5 90.31(10) . . yes
Cl4 Sb2 Cl5 90.32(8) 2_557 2_557 yes
Cl4 Sb2 Cl5 89.68(8) . 2_557 yes
Cl6 Sb2 Cl5 90.31(10) 2_557 2_557 yes
Cl6 Sb2 Cl5 89.69(10) . 2_557 yes
Cl5 Sb2 Cl5 180.000(1) . 2_557 yes
C1 N1 C9 122.8(7) . . ?
C1 N1 C7 120.6(8) . . ?
C9 N1 C7 115.3(7) . . ?
C4 N2 C13 124.6(7) . . ?
C4 N2 C11 119.9(9) . . ?
C13 N2 C11 114.1(7) . . ?
N1 C1 C2 124.3(8) . . ?
N1 C1 C6 120.3(7) . . ?
C2 C1 C6 115.4(7) . . ?
C3 C2 C1 122.5(9) . . ?
C3 C2 H2 118.7 . . ?
C1 C2 H2 118.7 . . ?
C2 C3 C4 122.1(8) . . ?
C2 C3 H3 118.9 . . ?
C4 C3 H3 118.9 . . ?
N2 C4 C3 122.5(7) . . ?
N2 C4 C5 121.1(9) . . ?
C3 C4 C5 116.4(8) . . ?
C6 C5 C4 120.9(9) . . ?
C6 C5 H5 119.5 . . ?
C4 C5 H5 119.5 . . ?
C5 C6 C1 122.2(8) . . ?
C5 C6 H6 118.9 . . ?
C1 C6 H6 118.9 . . ?
N1 C7 C8 111.4(7) . . ?
N1 C7 H7B 109.3 . . ?
C8 C7 H7B 109.3 . . ?
N1 C7 H7A 109.3 . . ?
C8 C7 H7A 109.3 . . ?
H7B C7 H7A 108.0 . . ?
C7 C8 H8A 109.5 . . ?
C7 C8 H8B 109.5 . . ?
H8A C8 H8B 109.5 . . ?
C7 C8 H8C 109.5 . . ?
H8A C8 H8C 109.5 . . ?
H8B C8 H8C 109.5 . . ?
N1 C9 C10 110.7(9) . . ?
N1 C9 H9B 109.5 . . ?
C10 C9 H9B 109.5 . . ?
N1 C9 H9A 109.5 . . ?
C10 C9 H9A 109.5 . . ?
H9B C9 H9A 108.1 . . ?
C13 C10 C9 115.5(8) 2_656 . ?
C13 C10 H10A 108.4 2_656 . ?
C9 C10 H10A 108.4 . . ?
C13 C10 H10B 108.4 2_656 . ?
C9 C10 H10B 108.4 . . ?
H10A C10 H10B 107.5 . . ?
C12 C11 N2 113.0(8) . . ?
C12 C11 H11B 109.0 . . ?
N2 C11 H11B 109.0 . . ?
C12 C11 H11A 109.0 . . ?
N2 C11 H11A 109.0 . . ?
H11B C11 H11A 107.8 . . ?
C11 C12 H12A 109.5 . . ?
C11 C12 H12B 109.5 . . ?
H12A C12 H12B 109.5 . . ?
C11 C12 H12C 109.5 . . ?
H12A C12 H12C 109.5 . . ?
H12B C12 H12C 109.5 . . ?
N2 C13 C10 113.0(9) . 2_656 ?
N2 C13 H13B 109.0 . . ?
C10 C13 H13B 109.0 2_656 . ?
N2 C13 H13A 109.0 . . ?
C10 C13 H13A 109.0 2_656 . ?
H13B C13 H13A 107.8 . . ?
Cl8 C14 Cl7 121.3(9) . . ?
Cl8 C14 H14A 107.0 . . ?
Cl7 C14 H14A 107.0 . . ?
Cl8 C14 H14B 107.0 . . ?
Cl7 C14 H14B 107.0 . . ?
H14A C14 H14B 106.7 . . ?
N3 C15 C16 178.8(12) . . ?
C15 C16 H16A 109.5 . . ?
C15 C16 H16B 109.5 . . ?
H16A C16 H16B 109.5 . . ?
C15 C16 H16C 109.5 . . ?
H16A C16 H16C 109.5 . . ?
H16B C16 H16C 109.5 . . ?

loop_
_geom_bond_atom_site_label_1
_geom_bond_atom_site_label_2
_geom_bond_distance
_geom_bond_site_symmetry_2
_geom_bond_publ_flag
Sb1 Cl3 2.348(2) 2_566 yes
Sb1 Cl3 2.348(2) . yes
Sb1 Cl1 2.366(2) . yes
Sb1 Cl1 2.366(2) 2_566 yes
Sb1 Cl2 2.3771(17) . yes
Sb1 Cl2 2.3771(17) 2_566 yes
Sb2 Cl4 2.355(2) 2_557 yes
Sb2 Cl4 2.355(2) . yes
Sb2 Cl6 2.359(2) 2_557 yes
Sb2 Cl6 2.359(2) . yes
Sb2 Cl5 2.370(2) . yes
Sb2 Cl5 2.370(2) 2_557 yes
N1 C1 1.347(10) . ?
N1 C9 1.464(13) . ?
N1 C7 1.469(11) . ?
N2 C4 1.372(11) . ?
N2 C13 1.452(14) . ?
N2 C11 1.486(11) . ?
C1 C2 1.410(11) . ?
C1 C6 1.412(13) . ?
C2 C3 1.332(12) . ?
C2 H2 0.9500 . ?
C3 C4 1.409(14) . ?
C3 H3 0.9500 . ?
C4 C5 1.410(11) . ?
C5 C6 1.361(12) . ?
C5 H5 0.9500 . ?
C6 H6 0.9500 . ?
C7 C8 1.506(15) . ?
C7 H7B 0.9900 . ?
C7 H7A 0.9900 . ?
C8 H8A 0.9800 . ?
C8 H8B 0.9800 . ?
C8 H8C 0.9800 . ?
C9 C10 1.55(2) . ?
C9 H9B 0.9900 . ?
C9 H9A 0.9900 . ?
C10 C13 1.50(2) 2_656 ?
C10 H10A 0.9900 . ?
C10 H10B 0.9900 . ?
C11 C12 1.467(18) . ?
C11 H11B 0.9900 . ?
C11 H11A 0.9900 . ?
C12 H12A 0.9800 . ?
C12 H12B 0.9800 . ?
C12 H12C 0.9800 . ?
C13 C10 1.50(2) 2_656 ?
C13 H13B 0.9900 . ?
C13 H13A 0.9900 . ?
C14 Cl8 1.712(16) . ?
C14 Cl7 1.734(14) . ?
C14 H14A 0.9900 . ?
C14 H14B 0.9900 . ?
N3 C15 1.112(12) . ?
C15 C16 1.485(13) . ?
C16 H16A 0.9800 . ?
C16 H16B 0.9800 . ?
C16 H16C 0.9800 . ?

loop_
_geom_torsion_atom_site_label_1
_geom_torsion_atom_site_label_2
_geom_torsion_atom_site_label_3
_geom_torsion_atom_site_label_4
_geom_torsion
_geom_torsion_site_symmetry_4
C9 N1 C1 C2 6.0(15) .
C7 N1 C1 C2 -160.2(9) .
C9 N1 C1 C6 -174.7(10) .
C7 N1 C1 C6 19.1(12) .
N1 C1 C2 C3 -177.6(9) .
C6 C1 C2 C3 3.1(14) .
C1 C2 C3 C4 3.2(15) .
C13 N2 C4 C3 180.0(10) .
C11 N2 C4 C3 14.6(13) .
C13 N2 C4 C5 -0.2(15) .
C11 N2 C4 C5 -165.6(9) .
C2 C3 C4 N2 174.2(9) .
C2 C3 C4 C5 -5.6(14) .
N2 C4 C5 C6 -178.1(9) .
C3 C4 C5 C6 1.7(14) .
C4 C5 C6 C1 4.6(16) .
N1 C1 C6 C5 173.7(9) .
C2 C1 C6 C5 -6.9(14) .
C1 N1 C7 C8 71.2(10) .
C9 N1 C7 C8 -95.9(11) .
C1 N1 C9 C10 119.4(9) .
C7 N1 C9 C10 -73.7(11) .
N1 C9 C10 C13 -62.1(11) 2_656
C4 N2 C11 C12 68.9(11) .
C13 N2 C11 C12 -98.0(12) .
C4 N2 C13 C10 119.1(10) 2_656
C11 N2 C13 C10 -74.8(12) 2_656
